data_4003310
loop_
_publ_author_name
'Yoshida, Yusuke'
'Inoue, Katsuya'
'Kikuchi, Koichi'
'Kurmoo, Mohamedally'

_publ_section_title
;
 Biomimetic Transformation by a Crystal of a Chiral MnII--CrIII
 Ferrimagnetic Prussian Blue Analogue
;
_journal_issue 19
_journal_name_full 'Chemistry of Materials'
_journal_page_first 7029
_journal_paper_doi 10.1021/acs.chemmater.6b02852
_journal_volume 28
_journal_year 2016
_chemical_absolute_configuration rm
_chemical_formula_sum 'C9 H15 Cr Mn N8 O2'
_chemical_formula_weight 374.23
_space_group_IT_number 19
_space_group_name_Hall 'P 2ac 2ab'
_space_group_name_H-M_alt 'P 21 21 21'
_symmetry_cell_setting orthorhombic
_symmetry_space_group_name_H-M 'P 21 21 21'
_atom_sites_solution_hydrogens geom
_atom_sites_solution_primary direct
_atom_sites_solution_secondary difmap
_audit_creation_method SHELXL-97
_cell_angle_alpha 90.00
_cell_angle_beta 90.00
_cell_angle_gamma 90.00
_cell_formula_units_Z 4
_cell_length_a 7.6459(7)
_cell_length_b 14.5442(12)
_cell_length_c 14.9647(13)
_cell_measurement_reflns_used 886
_cell_measurement_temperature 298
_cell_measurement_theta_max 27.706
_cell_measurement_theta_min 2.722
_cell_volume 1664.1(3)
_computing_cell_refinement 'Bruker SMART'
_computing_data_collection 'Bruker SMART'
_computing_data_reduction 'Bruker SHELXTL'
_computing_molecular_graphics 'Bruker SHELXTL'
_computing_publication_material 'Bruker SHELXTL'
_computing_structure_refinement 'SHELXL-97 (Sheldrick, 1997)'
_computing_structure_solution 'SHELXS-97 (Sheldrick, 1990)'
_diffrn_ambient_temperature 298
_diffrn_detector_area_resol_mean 8.366
_diffrn_measured_fraction_theta_full 0.986
_diffrn_measured_fraction_theta_max 0.903
_diffrn_measurement_device_type 'CCD area detector'
_diffrn_measurement_method 'phi and omega scans'
_diffrn_radiation_monochromator graphite
_diffrn_radiation_source 'fine-focus sealed tube'
_diffrn_radiation_type MoK\a
_diffrn_radiation_wavelength 0.71073
_diffrn_reflns_av_R_equivalents 0.0172
_diffrn_reflns_av_sigmaI/netI 0.0371
_diffrn_reflns_limit_h_max 10
_diffrn_reflns_limit_h_min -8
_diffrn_reflns_limit_k_max 16
_diffrn_reflns_limit_k_min -19
_diffrn_reflns_limit_l_max 19
_diffrn_reflns_limit_l_min -18
_diffrn_reflns_number 5686
_diffrn_reflns_theta_full 25.00
_diffrn_reflns_theta_max 28.24
_diffrn_reflns_theta_min 1.95
_exptl_absorpt_coefficient_mu 1.426
_exptl_absorpt_correction_T_max 1.000000
_exptl_absorpt_correction_T_min 0.805814
_exptl_absorpt_correction_type empirical
_exptl_absorpt_process_details 'SADABS (Sheldrich, G. M. (1996))'
_exptl_crystal_colour green
_exptl_crystal_density_diffrn 1.494
_exptl_crystal_density_method 'not measured'
_exptl_crystal_description needle
_exptl_crystal_F_000 760
_exptl_crystal_size_max 0.5
_exptl_crystal_size_mid 0.2
_exptl_crystal_size_min 0.1
_refine_diff_density_max 0.450
_refine_diff_density_min -0.346
_refine_diff_density_rms 0.060
_refine_ls_abs_structure_details 'Flack H D (1983), Acta Cryst. A39, 876-881'
_refine_ls_abs_structure_Flack -0.03(3)
_refine_ls_extinction_method none
_refine_ls_goodness_of_fit_ref 0.982
_refine_ls_hydrogen_treatment mixed
_refine_ls_matrix_type full
_refine_ls_number_parameters 204
_refine_ls_number_reflns 3530
_refine_ls_number_restraints 0
_refine_ls_restrained_S_all 0.982
_refine_ls_R_factor_all 0.0390
_refine_ls_R_factor_gt 0.0311
_refine_ls_shift/su_max 0.000
_refine_ls_shift/su_mean 0.000
_refine_ls_structure_factor_coef Fsqd
_refine_ls_weighting_details 'calc w=1/[\s^2^(Fo^2^)+(0.0377P)^2^+0.0000P] where P=(Fo^2^+2Fc^2^)/3'
_refine_ls_weighting_scheme calc
_refine_ls_wR_factor_gt 0.0727
_refine_ls_wR_factor_ref 0.0751
_reflns_number_gt 2967
_reflns_number_total 3530
_reflns_threshold_expression >2sigma(I)
_cod_data_source_file cm6b02852_si_002.cif
_cod_data_source_block 6_Relaxed_LTP
_cod_original_sg_symbol_H-M P2(1)2(1)2(1)
_cod_database_code 4003310

loop_
_symmetry_equiv_pos_as_xyz
'x, y, z'
'-x+1/2, -y, z+1/2'
'x+1/2, -y+1/2, -z'
'-x, y+1/2, -z+1/2'

loop_
_atom_site_label
_atom_site_type_symbol
_atom_site_fract_x
_atom_site_fract_y
_atom_site_fract_z
_atom_site_U_iso_or_equiv
_atom_site_adp_type
_atom_site_occupancy
_atom_site_symmetry_multiplicity
_atom_site_calc_flag
_atom_site_refinement_flags
Cr1 Cr 0.50086(11) 0.24391(2) 0.23931(2) 0.02109(10) Uani 1 1 d .
Mn1 Mn -0.00801(5) 0.49350(2) 0.19236(2) 0.02274(10) Uani 1 1 d .
C1 C 0.3047(5) 0.3349(2) 0.2044(2) 0.0267(8) Uani 1 1 d .
N1 N 0.1977(4) 0.3869(2) 0.1874(2) 0.0353(7) Uani 1 1 d .
C2 C 0.6848(4) 0.3357(2) 0.1889(2) 0.0285(8) Uani 1 1 d .
N2 N -0.2151(4) 0.3889(2) 0.16590(19) 0.0353(8) Uani 1 1 d .
C3 C 0.6982(5) 0.1509(2) 0.2710(3) 0.0304(8) Uani 1 1 d .
N3 N 0.1969(4) 0.5979(2) 0.2146(2) 0.0398(8) Uani 1 1 d .
C4 C 0.3172(5) 0.1517(2) 0.2850(3) 0.0271(8) Uani 1 1 d .
N4 N -0.2170(4) 0.5980(2) 0.1922(2) 0.0380(7) Uani 1 1 d .
C5 C 0.4791(6) 0.18147(18) 0.11666(19) 0.0369(8) Uani 1 1 d .
N5 N 0.4703(7) 0.1467(2) 0.0488(2) 0.0757(13) Uani 1 1 d .
C6 C 0.5111(6) 0.31021(17) 0.36176(18) 0.0341(6) Uani 1 1 d .
N6 N 0.5187(6) 0.35073(17) 0.42740(17) 0.0566(8) Uani 1 1 d .
N7 N 0.0652(4) 0.5138(2) 0.54262(19) 0.0635(9) Uani 1 1 d .
H1 H 0.1815 0.5115 0.5409 0.095 Uiso 1 1 calc R
H2 H 0.0299 0.5184 0.5991 0.095 Uiso 1 1 calc R
H3 H 0.0280 0.5624 0.5119 0.095 Uiso 1 1 calc R
N8 N -0.0618(3) 0.47856(16) 0.34392(16) 0.0388(6) Uani 1 1 d .
H4 H -0.0520 0.5354 0.3672 0.047 Uiso 1 1 calc R
H5 H -0.1752 0.4627 0.3491 0.047 Uiso 1 1 calc R
C7 C -0.0075(7) 0.4293(2) 0.50272(18) 0.0547(8) Uani 1 1 d .
H6 H -0.1336 0.4303 0.5093 0.066 Uiso 1 1 calc R
H7 H 0.0362 0.3767 0.5358 0.066 Uiso 1 1 calc R
C8 C 0.0364(4) 0.4164(2) 0.40465(19) 0.0400(8) Uani 1 1 d .
H8 H 0.1615 0.4284 0.3967 0.048 Uiso 1 1 calc R
C9 C 0.0022(7) 0.31620(18) 0.38169(19) 0.0503(7) Uani 1 1 d .
H9 H -0.1177 0.3015 0.3943 0.076 Uiso 1 1 calc R
H10 H 0.0773 0.2776 0.4169 0.076 Uiso 1 1 calc R
H11 H 0.0255 0.3062 0.3194 0.076 Uiso 1 1 calc R
O1 O 0.0508(3) 0.50853(16) 0.04685(14) 0.0372(5) Uani 1 1 d .
H12 H -0.004(8) 0.462(3) 0.019(3) 0.093(14) Uiso 1 1 d .
H13 H 0.029(5) 0.551(2) 0.0134(19) 0.044(10) Uiso 1 1 d .
O2 O -0.0130(10) 0.6699(2) 0.4350(3) 0.151(2) Uani 1 1 d .
H14 H 0.020(7) 0.710(3) 0.448(3) 0.066(14) Uiso 1 1 d .

loop_
_atom_site_aniso_label
_atom_site_aniso_U_11
_atom_site_aniso_U_22
_atom_site_aniso_U_33
_atom_site_aniso_U_23
_atom_site_aniso_U_13
_atom_site_aniso_U_12
Cr1 0.01796(18) 0.01710(17) 0.02821(19) 0.00137(14) -0.0003(2) 0.00071(19)
Mn1 0.01855(18) 0.02010(17) 0.0296(2) -0.00072(14) 0.0000(2) -0.0006(2)
C1 0.0273(18) 0.0220(17) 0.0310(18) 0.0049(15) 0.0011(13) 0.0021(12)
N1 0.0298(16) 0.0319(16) 0.0443(16) 0.0059(14) 0.0042(13) 0.0080(11)
C2 0.0239(18) 0.0283(18) 0.0333(18) -0.0039(16) -0.0038(15) 0.0005(12)
N2 0.0309(16) 0.0319(17) 0.0431(18) 0.0011(14) 0.0013(13) -0.0087(11)
C3 0.0261(18) 0.0259(19) 0.0391(19) 0.0022(16) 0.0001(16) 0.0009(13)
N3 0.0323(17) 0.0321(17) 0.055(2) -0.0098(15) -0.0036(15) -0.0094(12)
C4 0.0251(18) 0.0254(18) 0.0308(18) 0.0016(15) -0.0007(14) -0.0001(12)
N4 0.0316(16) 0.0328(17) 0.0495(17) -0.0003(15) 0.0014(14) 0.0077(12)
C5 0.038(2) 0.0306(13) 0.0416(16) -0.0048(12) -0.0036(17) 0.0034(15)
N5 0.109(4) 0.0674(19) 0.0505(18) -0.0213(15) -0.010(2) 0.014(2)
C6 0.0345(17) 0.0311(13) 0.0368(14) -0.0005(11) -0.002(2) 0.0037(18)
N6 0.073(2) 0.0512(15) 0.0456(15) -0.0172(13) 0.000(2) 0.006(2)
N7 0.0563(19) 0.089(2) 0.0448(17) -0.0239(17) -0.0111(14) 0.0109(17)
N8 0.0442(15) 0.0375(14) 0.0346(14) -0.0079(12) -0.0052(11) 0.0057(11)
C7 0.056(2) 0.072(2) 0.0368(15) -0.0026(15) -0.004(2) -0.008(3)
C8 0.032(2) 0.0515(17) 0.0363(15) 0.0027(14) -0.0026(13) -0.0002(13)
C9 0.057(2) 0.0450(16) 0.0494(18) 0.0069(13) 0.004(2) 0.001(2)
O1 0.0483(14) 0.0341(12) 0.0291(11) 0.0068(10) 0.0010(9) -0.0025(10)
O2 0.248(6) 0.064(2) 0.142(4) -0.041(2) -0.072(5) 0.012(4)

loop_
_atom_type_symbol
_atom_type_description
_atom_type_scat_dispersion_real
_atom_type_scat_dispersion_imag
_atom_type_scat_source
C C 0.0033 0.0016 'International Tables Vol C Tables 4.2.6.8 and 6.1.1.4'
H H 0.0000 0.0000 'International Tables Vol C Tables 4.2.6.8 and 6.1.1.4'
N N 0.0061 0.0033 'International Tables Vol C Tables 4.2.6.8 and 6.1.1.4'
O O 0.0106 0.0060 'International Tables Vol C Tables 4.2.6.8 and 6.1.1.4'
Cr Cr 0.3209 0.6236 'International Tables Vol C Tables 4.2.6.8 and 6.1.1.4'
Mn Mn 0.3368 0.7283 'International Tables Vol C Tables 4.2.6.8 and 6.1.1.4'

loop_
_geom_angle_atom_site_label_1
_geom_angle_atom_site_label_2
_geom_angle_atom_site_label_3
_geom_angle
_geom_angle_site_symmetry_1
C5 Cr1 C4 87.32(15) .
C5 Cr1 C1 89.91(14) .
C4 Cr1 C1 90.37(17) .
C5 Cr1 C6 177.1(2) .
C4 Cr1 C6 92.02(14) .
C1 Cr1 C6 87.30(14) .
C5 Cr1 C2 90.84(14) .
C4 Cr1 C2 178.13(16) .
C1 Cr1 C2 89.29(10) .
C6 Cr1 C2 89.80(14) .
C5 Cr1 C3 88.58(15) .
C4 Cr1 C3 89.73(10) .
C1 Cr1 C3 178.48(16) .
C6 Cr1 C3 94.21(15) .
C2 Cr1 C3 90.57(16) .
N4 Mn1 N3 92.32(9) .
N4 Mn1 N1 177.75(13) .
N3 Mn1 N1 89.00(10) .
N4 Mn1 N2 87.44(9) .
N3 Mn1 N2 178.43(11) .
N1 Mn1 N2 91.18(8) .
N4 Mn1 O1 94.43(10) .
N3 Mn1 O1 86.38(10) .
N1 Mn1 O1 83.83(10) .
N2 Mn1 O1 92.10(10) .
N4 Mn1 N8 86.39(10) .
N3 Mn1 N8 92.47(10) .
N1 Mn1 N8 95.38(10) .
N2 Mn1 N8 89.07(10) .
O1 Mn1 N8 178.61(8) .
N1 C1 Cr1 177.8(4) .
C1 N1 Mn1 165.1(3) .
N2 C2 Cr1 175.9(3) 1_655
C2 N2 Mn1 152.2(3) 1_455
N3 C3 Cr1 177.0(4) 4_645
C3 N3 Mn1 177.7(3) 4_655
N4 C4 Cr1 177.3(4) 4_545
C4 N4 Mn1 162.5(4) 4
N5 C5 Cr1 178.7(5) .
N6 C6 Cr1 176.7(3) .
C7 N7 H1 109.5 .
C7 N7 H2 109.5 .
H1 N7 H2 109.5 .
C7 N7 H3 109.5 .
H1 N7 H3 109.5 .
H2 N7 H3 109.5 .
C8 N8 Mn1 124.51(18) .
C8 N8 H4 106.2 .
Mn1 N8 H4 106.2 .
C8 N8 H5 106.2 .
Mn1 N8 H5 106.2 .
H4 N8 H5 106.4 .
N7 C7 C8 114.3(3) .
N7 C7 H6 108.7 .
C8 C7 H6 108.7 .
N7 C7 H7 108.7 .
C8 C7 H7 108.7 .
H6 C7 H7 107.6 .
N8 C8 C7 113.9(3) .
N8 C8 C9 111.0(3) .
C7 C8 C9 107.4(2) .
N8 C8 H8 108.1 .
C7 C8 H8 108.1 .
C9 C8 H8 108.1 .
C8 C9 H9 109.5 .
C8 C9 H10 109.5 .
H9 C9 H10 109.5 .
C8 C9 H11 109.5 .
H9 C9 H11 109.5 .
H10 C9 H11 109.5 .
Mn1 O1 H12 106(3) .
Mn1 O1 H13 130(2) .
H12 O1 H13 101(3) .

loop_
_geom_bond_atom_site_label_1
_geom_bond_atom_site_label_2
_geom_bond_distance
_geom_bond_site_symmetry_2
Cr1 C5 2.055(3) .
Cr1 C4 2.059(4) .
Cr1 C1 2.067(3) .
Cr1 C6 2.072(3) .
Cr1 C2 2.081(4) .
Cr1 C3 2.082(4) .
Mn1 N4 2.205(3) .
Mn1 N3 2.207(3) .
Mn1 N1 2.210(3) .
Mn1 N2 2.232(3) .
Mn1 O1 2.234(2) .
Mn1 N8 2.315(2) .
C1 N1 1.142(4) .
C2 N2 1.141(4) 1_655
N2 C2 1.141(4) 1_455
C3 N3 1.133(4) 4_645
N3 C3 1.133(4) 4_655
C4 N4 1.145(4) 4_545
N4 C4 1.145(4) 4
C5 N5 1.136(4) .
C6 N6 1.147(3) .
N7 C7 1.475(4) .
N7 H1 0.8900 .
N7 H2 0.8900 .
N7 H3 0.8900 .
N8 C8 1.486(4) .
N8 H4 0.9000 .
N8 H5 0.9000 .
C7 C8 1.517(4) .
C7 H6 0.9700 .
C7 H7 0.9700 .
C8 C9 1.520(4) .
C8 H8 0.9800 .
C9 H9 0.9600 .
C9 H10 0.9600 .
C9 H11 0.9600 .
O1 H12 0.90(5) .
O1 H13 0.81(3) .
O2 H14 0.66(4) .

loop_
_geom_torsion_atom_site_label_1
_geom_torsion_atom_site_label_2
_geom_torsion_atom_site_label_3
_geom_torsion_atom_site_label_4
_geom_torsion
_geom_torsion_site_symmetry_4
C5 Cr1 C1 N1 -168(10) .
C4 Cr1 C1 N1 105(10) .
C6 Cr1 C1 N1 13(10) .
C2 Cr1 C1 N1 -77(10) .
C3 Cr1 C1 N1 -161(7) .
Cr1 C1 N1 Mn1 -27(11) .
N4 Mn1 N1 C1 -160(3) .
N3 Mn1 N1 C1 74.1(13) .
N2 Mn1 N1 C1 -107.4(13) .
O1 Mn1 N1 C1 160.6(13) .
N8 Mn1 N1 C1 -18.2(13) .
C5 Cr1 C2 N2 171(5) 1_655
C4 Cr1 C2 N2 160(4) 1_655
C1 Cr1 C2 N2 81(5) 1_655
C6 Cr1 C2 N2 -7(5) 1_655
C3 Cr1 C2 N2 -101(5) 1_655
N4 Mn1 N2 C2 -92.6(7) 1_455
N3 Mn1 N2 C2 -174(3) 1_455
N1 Mn1 N2 C2 89.2(7) 1_455
O1 Mn1 N2 C2 173.1(7) 1_455
N8 Mn1 N2 C2 -6.1(7) 1_455
C5 Cr1 C3 N3 -18(7) 4_645
C4 Cr1 C3 N3 69(7) 4_645
C1 Cr1 C3 N3 -25(12) 4_645
C6 Cr1 C3 N3 161(7) 4_645
C2 Cr1 C3 N3 -109(7) 4_645
N4 Mn1 N3 C3 96(8) 4_655
N1 Mn1 N3 C3 -86(8) 4_655
N2 Mn1 N3 C3 177(100) 4_655
O1 Mn1 N3 C3 -170(8) 4_655
N8 Mn1 N3 C3 9(8) 4_655
C5 Cr1 C4 N4 26(8) 4_545
C1 Cr1 C4 N4 116(8) 4_545
C6 Cr1 C4 N4 -157(8) 4_545
C2 Cr1 C4 N4 36(12) 4_545
C3 Cr1 C4 N4 -63(8) 4_545
N3 Mn1 N4 C4 -75.0(11) 4
N1 Mn1 N4 C4 159(3) 4
N2 Mn1 N4 C4 106.6(11) 4
O1 Mn1 N4 C4 -161.5(11) 4
N8 Mn1 N4 C4 17.4(11) 4
C4 Cr1 C5 N5 -127(13) .
C1 Cr1 C5 N5 142(13) .
C6 Cr1 C5 N5 156(12) .
C2 Cr1 C5 N5 53(13) .
C3 Cr1 C5 N5 -37(13) .
C5 Cr1 C6 N6 -74(9) .
C4 Cr1 C6 N6 -151(7) .
C1 Cr1 C6 N6 -60(7) .
C2 Cr1 C6 N6 29(7) .
C3 Cr1 C6 N6 119(7) .
N4 Mn1 N8 C8 -178.2(2) .
N3 Mn1 N8 C8 -86.0(2) .
N1 Mn1 N8 C8 3.2(2) .
N2 Mn1 N8 C8 94.3(2) .
O1 Mn1 N8 C8 -52(3) .
Mn1 N8 C8 C7 171.9(2) .
Mn1 N8 C8 C9 -66.7(3) .
N7 C7 C8 N8 -73.6(4) .
N7 C7 C8 C9 163.1(3) .
